data_4063675
loop_
_publ_author_name
'Johnson, Kevin R. D.'
'Hayes, Paul G.'

_publ_section_title
;
 Kinetic and Mechanistic Investigation of Metallacycle Ring Opening in an
 Ortho-Metalated Lutetium Aryl Complex
;
_journal_issue 1
_journal_name_full Organometallics
_journal_page_first 58
_journal_paper_doi 10.1021/om100814h
_journal_volume 30
_journal_year 2011
_chemical_formula_sum 'C91 H112 Lu N5 P2'
_chemical_formula_weight 1512.77
_chemical_name_systematic
;

 ?

;
_space_group_IT_number 2
_symmetry_cell_setting triclinic
_symmetry_space_group_name_Hall '-P 1'
_symmetry_space_group_name_H-M 'P -1'
_atom_sites_solution_hydrogens geom
_atom_sites_solution_primary patterson
_atom_sites_solution_secondary difmap
_audit_creation_method SHELXL-97
_cell_angle_alpha 85.737(2)
_cell_angle_beta 74.590(2)
_cell_angle_gamma 77.178(2)
_cell_formula_units_Z 2
_cell_length_a 14.357(2)
_cell_length_b 16.959(3)
_cell_length_c 17.593(3)
_cell_measurement_reflns_used 9853
_cell_measurement_temperature 173(2)
_cell_measurement_theta_max 0.00
_cell_measurement_theta_min 0.00
_cell_volume 4026.0(11)
_computing_cell_refinement 'Bruker SMART'
_computing_data_collection 'Bruker SMART'
_computing_data_reduction 'Bruker SAINT'
_computing_molecular_graphics 'Bruker SHELXTL'
_computing_publication_material 'Bruker SHELXTL'
_computing_structure_refinement 'SHELXL-97 (Sheldrick, 1997)'
_computing_structure_solution 'SHELXS-97 (Sheldrick, 1990)'
_diffrn_ambient_temperature 173(2)
_diffrn_measured_fraction_theta_full 0.993
_diffrn_measured_fraction_theta_max 0.993
_diffrn_measurement_device_type 'CCD area detector'
_diffrn_measurement_method 'phi and omega scans'
_diffrn_radiation_monochromator graphite
_diffrn_radiation_source 'fine-focus sealed tube'
_diffrn_radiation_type MoK\a
_diffrn_radiation_wavelength 0.71073
_diffrn_reflns_av_R_equivalents 0.1523
_diffrn_reflns_av_sigmaI/netI 0.2196
_diffrn_reflns_limit_h_max 17
_diffrn_reflns_limit_h_min -17
_diffrn_reflns_limit_k_max 20
_diffrn_reflns_limit_k_min -20
_diffrn_reflns_limit_l_max 20
_diffrn_reflns_limit_l_min -20
_diffrn_reflns_number 47761
_diffrn_reflns_theta_full 25.03
_diffrn_reflns_theta_max 25.03
_diffrn_reflns_theta_min 1.73
_exptl_absorpt_coefficient_mu 1.313
_exptl_absorpt_correction_T_max 0.7456
_exptl_absorpt_correction_T_min 0.5673
_exptl_absorpt_correction_type multi-scan
_exptl_absorpt_process_details 'SADABS: (Sheldrick 2004)'
_exptl_crystal_colour yellow
_exptl_crystal_density_diffrn 1.248
_exptl_crystal_density_method 'not measured'
_exptl_crystal_description plate
_exptl_crystal_F_000 1588
_exptl_crystal_size_max 0.25
_exptl_crystal_size_mid 0.21
_exptl_crystal_size_min 0.17
_refine_diff_density_max 4.515
_refine_diff_density_min -1.416
_refine_diff_density_rms 0.140
_refine_ls_extinction_method none
_refine_ls_goodness_of_fit_ref 0.948
_refine_ls_hydrogen_treatment constr
_refine_ls_matrix_type full
_refine_ls_number_parameters 910
_refine_ls_number_reflns 14118
_refine_ls_number_restraints 0
_refine_ls_restrained_S_all 0.948
_refine_ls_R_factor_all 0.1609
_refine_ls_R_factor_gt 0.0731
_refine_ls_shift/su_max 0.044
_refine_ls_shift/su_mean 0.001
_refine_ls_structure_factor_coef Fsqd
_refine_ls_weighting_details 'calc w=1/[\s^2^(Fo^2^)+(0.0748P)^2^+0.0000P] where P=(Fo^2^+2Fc^2^)/3'
_refine_ls_weighting_scheme calc
_refine_ls_wR_factor_gt 0.1486
_refine_ls_wR_factor_ref 0.1795
_reflns_number_gt 7216
_reflns_number_total 14118
_reflns_threshold_expression >2sigma(I)
_cod_data_source_file om100814h_si_001.cif
_cod_data_source_block ph10022
_cod_depositor_comments
;
The following automatic conversions were performed:

'_symmetry_cell_setting' value 'Triclinic' changed to 'triclinic'
according to /home/saulius/struct/CIF-dictionaries/cif_core.dic
dictionary named 'cif_core.dic' version 2.4.1 from 2010-06-29.

Automatic conversion script
Id: cif_fix_values 1715 2011-07-08 13:25:40Z adriana 
;
_cod_original_cell_volume 4026.1(11)
_cod_original_sg_symbol_H-M P-1
_cod_database_code 4063675

loop_
_symmetry_equiv_pos_as_xyz
'x, y, z'
'-x, -y, -z'

loop_
_atom_site_label
_atom_site_type_symbol
_atom_site_fract_x
_atom_site_fract_y
_atom_site_fract_z
_atom_site_U_iso_or_equiv
_atom_site_adp_type
_atom_site_occupancy
_atom_site_symmetry_multiplicity
_atom_site_calc_flag
_atom_site_refinement_flags
_atom_site_disorder_assembly
_atom_site_disorder_group
Lu1 Lu 0.74359(3) 0.75423(3) 0.74308(3) 0.03370(17) Uani 1 1 d . . .
C12 C 0.5414(6) 0.6771(5) 0.8055(5) 0.028(2) Uani 1 1 d . . .
C11 C 0.5056(7) 0.6082(6) 0.8383(5) 0.039(3) Uani 1 1 d . . .
C9 C 0.6693(6) 0.5876(6) 0.8286(5) 0.033(2) Uani 1 1 d . . .
C10 C 0.5842(7) 0.5512(6) 0.8574(5) 0.035(2) Uani 1 1 d . . .
C1 C 0.4758(7) 0.7469(6) 0.7859(5) 0.037(3) Uani 1 1 d . . .
C8 C 0.7604(6) 0.5410(6) 0.8362(5) 0.037(3) Uani 1 1 d . . .
C7 C 0.7639(7) 0.4674(6) 0.8754(5) 0.041(3) Uani 1 1 d . . .
H7 H 0.8263 0.4378 0.8809 0.049 Uiso 1 1 calc R . .
C2 C 0.3772(7) 0.7358(6) 0.7929(6) 0.044(3) Uani 1 1 d . . .
H2 H 0.3319 0.7800 0.7777 0.053 Uiso 1 1 calc R . .
C6 C 0.6813(8) 0.4335(6) 0.9074(6) 0.044(3) Uani 1 1 d . . .
C4 C 0.4078(7) 0.6008(7) 0.8446(6) 0.053(3) Uani 1 1 d . . .
H4 H 0.3862 0.5527 0.8652 0.063 Uiso 1 1 calc R . .
C5 C 0.5924(7) 0.4766(6) 0.8953(6) 0.045(3) Uani 1 1 d . . .
H5 H 0.5351 0.4542 0.9136 0.054 Uiso 1 1 calc R . .
C3 C 0.3433(7) 0.6665(7) 0.8197(6) 0.050(3) Uani 1 1 d . . .
C13 C 0.2356(7) 0.6616(7) 0.8243(8) 0.076(4) Uani 1 1 d . . .
H13A H 0.1940 0.6764 0.8773 0.114 Uiso 1 1 calc R . .
H13B H 0.2335 0.6063 0.8133 0.114 Uiso 1 1 calc R . .
H13C H 0.2111 0.6990 0.7854 0.114 Uiso 1 1 calc R . .
C16 C 0.5009(7) 0.8830(6) 0.6131(6) 0.043(3) Uani 1 1 d . . .
H16 H 0.5684 0.8575 0.6066 0.051 Uiso 1 1 calc R . .
C17 C 0.4682(8) 0.9122(7) 0.5473(6) 0.051(3) Uani 1 1 d . . .
H17 H 0.5122 0.9051 0.4962 0.062 Uiso 1 1 calc R . .
C15 C 0.4375(7) 0.8897(6) 0.6891(5) 0.036(2) Uani 1 1 d . . .
C20 C 0.3386(7) 0.9281(6) 0.6959(6) 0.047(3) Uani 1 1 d . . .
H20 H 0.2933 0.9334 0.7466 0.056 Uiso 1 1 calc R . .
C18 C 0.3707(10) 0.9518(7) 0.5565(7) 0.067(4) Uani 1 1 d . . .
H18 H 0.3483 0.9746 0.5119 0.080 Uiso 1 1 calc R . .
C19 C 0.3061(8) 0.9581(7) 0.6310(7) 0.061(3) Uani 1 1 d . . .
H19 H 0.2386 0.9835 0.6370 0.073 Uiso 1 1 calc R . .
C21 C 0.4025(6) 0.9039(7) 0.8558(5) 0.036(2) Uani 1 1 d . . .
C22 C 0.3773(7) 0.9856(8) 0.8524(7) 0.055(3) Uani 1 1 d . . .
H22 H 0.3998 1.0125 0.8038 0.066 Uiso 1 1 calc R . .
C23 C 0.3206(10) 1.0315(9) 0.9161(9) 0.080(4) Uani 1 1 d . . .
H23 H 0.3054 1.0889 0.9122 0.096 Uiso 1 1 calc R . .
C26 C 0.3676(7) 0.8641(8) 0.9263(6) 0.057(3) Uani 1 1 d . . .
H26 H 0.3839 0.8068 0.9300 0.069 Uiso 1 1 calc R . .
C25 C 0.3090(9) 0.9086(11) 0.9909(7) 0.078(4) Uani 1 1 d . . .
H25 H 0.2842 0.8818 1.0390 0.094 Uiso 1 1 calc R . .
C31 C 1.0372(8) 0.5900(7) 0.9291(6) 0.045(3) Uani 1 1 d . . .
H31 H 1.0388 0.6342 0.9586 0.054 Uiso 1 1 calc R . .
C32 C 0.9691(7) 0.6000(6) 0.8830(5) 0.039(3) Uani 1 1 d . . .
H32 H 0.9249 0.6505 0.8811 0.047 Uiso 1 1 calc R . .
C27 C 0.9675(6) 0.5358(6) 0.8405(6) 0.038(3) Uani 1 1 d . . .
C28 C 1.0298(7) 0.4617(7) 0.8448(6) 0.048(3) Uani 1 1 d . . .
H28 H 1.0266 0.4170 0.8168 0.057 Uiso 1 1 calc R . .
C30 C 1.1009(7) 0.5180(8) 0.9322(6) 0.051(3) Uani 1 1 d . . .
H30 H 1.1475 0.5124 0.9629 0.061 Uiso 1 1 calc R . .
C29 C 1.0979(7) 0.4528(8) 0.8907(7) 0.056(3) Uani 1 1 d . . .
H29 H 1.1418 0.4023 0.8932 0.068 Uiso 1 1 calc R . .
C34 C 0.8630(8) 0.4295(7) 0.6924(6) 0.054(3) Uani 1 1 d . . .
H34 H 0.7948 0.4419 0.7192 0.064 Uiso 1 1 calc R . .
C33 C 0.9279(7) 0.4732(6) 0.7083(6) 0.043(3) Uani 1 1 d . . .
C35 C 0.8983(10) 0.3688(7) 0.6382(8) 0.072(4) Uani 1 1 d . . .
H35 H 0.8540 0.3396 0.6274 0.086 Uiso 1 1 calc R . .
C38 C 1.0273(8) 0.4529(8) 0.6676(7) 0.066(4) Uani 1 1 d . . .
H38 H 1.0731 0.4813 0.6770 0.079 Uiso 1 1 calc R . .
C57 C 0.7799(7) 0.7854(6) 0.5438(5) 0.035(3) Uani 1 1 d . . .
C58 C 0.7084(6) 0.7442(6) 0.5301(5) 0.035(3) Uani 1 1 d . . .
C62 C 0.8306(6) 0.8279(6) 0.4778(5) 0.031(2) Uani 1 1 d . . .
C59 C 0.6881(7) 0.7524(6) 0.4565(6) 0.043(3) Uani 1 1 d . . .
H59 H 0.6414 0.7242 0.4482 0.052 Uiso 1 1 calc R . .
C61 C 0.8039(7) 0.8338(6) 0.4073(6) 0.047(3) Uani 1 1 d . . .
H61 H 0.8373 0.8637 0.3650 0.056 Uiso 1 1 calc R . .
C60 C 0.7308(7) 0.7984(6) 0.3951(5) 0.044(3) Uani 1 1 d . . .
C63 C 0.6624(7) 0.6885(6) 0.5943(5) 0.033(2) Uani 1 1 d . . .
H63 H 0.6470 0.7167 0.6454 0.040 Uiso 1 1 calc R . .
C65 C 0.5666(7) 0.6714(7) 0.5867(6) 0.056(3) Uani 1 1 d . . .
H65A H 0.5223 0.7224 0.5783 0.085 Uiso 1 1 calc R . .
H65B H 0.5353 0.6448 0.6351 0.085 Uiso 1 1 calc R . .
H65C H 0.5798 0.6360 0.5418 0.085 Uiso 1 1 calc R . .
C64 C 0.7361(7) 0.6098(6) 0.6003(6) 0.048(3) Uani 1 1 d . . .
H64A H 0.7096 0.5796 0.6478 0.072 Uiso 1 1 calc R . .
H64B H 0.7987 0.6220 0.6032 0.072 Uiso 1 1 calc R . .
H64C H 0.7476 0.5771 0.5537 0.072 Uiso 1 1 calc R . .
C69 C 0.9147(7) 0.8660(6) 0.4865(6) 0.044(3) Uani 1 1 d . . .
H69 H 0.9550 0.8268 0.5167 0.053 Uiso 1 1 calc R . .
C70 C 0.9838(8) 0.8835(8) 0.4074(6) 0.072(4) Uani 1 1 d . . .
H70A H 1.0032 0.8356 0.3742 0.108 Uiso 1 1 calc R . .
H70B H 1.0429 0.8969 0.4165 0.108 Uiso 1 1 calc R . .
H70C H 0.9496 0.9292 0.3807 0.108 Uiso 1 1 calc R . .
C71 C 0.8757(8) 0.9444(7) 0.5328(7) 0.063(3) Uani 1 1 d . . .
H71A H 0.8392 0.9852 0.5030 0.095 Uiso 1 1 calc R . .
H71B H 0.9313 0.9641 0.5413 0.095 Uiso 1 1 calc R . .
H71C H 0.8316 0.9343 0.5839 0.095 Uiso 1 1 calc R . .
C66 C 0.7057(8) 0.8071(8) 0.3163(6) 0.057(3) Uani 1 1 d . . .
H66 H 0.7445 0.8454 0.2835 0.069 Uiso 1 1 calc R . .
C67 C 0.7382(11) 0.7274(9) 0.2730(7) 0.103(5) Uani 1 1 d . . .
H67A H 0.8102 0.7097 0.2620 0.155 Uiso 1 1 calc R . .
H67B H 0.7186 0.7345 0.2232 0.155 Uiso 1 1 calc R . .
H67C H 0.7069 0.6864 0.3058 0.155 Uiso 1 1 calc R . .
C72 C 0.8385(6) 0.8212(6) 0.8774(5) 0.035(3) Uani 1 1 d . . .
C77 C 0.7993(7) 0.7789(6) 0.9477(5) 0.042(3) Uani 1 1 d . . .
C73 C 0.9177(7) 0.8601(7) 0.8776(6) 0.047(3) Uani 1 1 d . . .
C76 C 0.8387(8) 0.7750(7) 1.0112(6) 0.053(3) Uani 1 1 d . . .
H76 H 0.8132 0.7441 1.0560 0.063 Uiso 1 1 calc R . .
C74 C 0.9518(8) 0.8545(7) 0.9454(8) 0.064(4) Uani 1 1 d . . .
H74 H 1.0044 0.8802 0.9445 0.077 Uiso 1 1 calc R . .
C75 C 0.9140(9) 0.8139(8) 1.0139(8) 0.067(4) Uani 1 1 d . C .
C78 C 0.7149(7) 0.7367(6) 0.9500(6) 0.041(3) Uani 1 1 d . . .
H78 H 0.7258 0.7162 0.8958 0.049 Uiso 1 1 calc R . .
C80 C 0.7109(8) 0.6639(7) 1.0063(6) 0.058(3) Uani 1 1 d . . .
H80A H 0.7775 0.6305 0.9998 0.086 Uiso 1 1 calc R . .
H80B H 0.6676 0.6318 0.9946 0.086 Uiso 1 1 calc R . .
H80C H 0.6849 0.6827 1.0608 0.086 Uiso 1 1 calc R . .
C79 C 0.6150(8) 0.7952(8) 0.9690(8) 0.082(4) Uani 1 1 d . . .
H79A H 0.6035 0.8194 1.0204 0.123 Uiso 1 1 calc R . .
H79B H 0.5628 0.7659 0.9705 0.123 Uiso 1 1 calc R . .
H79C H 0.6143 0.8378 0.9282 0.123 Uiso 1 1 calc R . .
C84 C 0.9596(7) 0.9081(7) 0.8056(7) 0.059(3) Uani 1 1 d . . .
H84 H 0.9581 0.8791 0.7586 0.070 Uiso 1 1 calc R . .
C86 C 0.8985(8) 0.9931(7) 0.8019(8) 0.080(4) Uani 1 1 d . . .
H86A H 0.8283 0.9913 0.8157 0.119 Uiso 1 1 calc R . .
H86B H 0.9174 1.0155 0.7484 0.119 Uiso 1 1 calc R . .
H86C H 0.9106 1.0273 0.8393 0.119 Uiso 1 1 calc R . .
C85 C 1.0686(7) 0.9118(8) 0.7968(8) 0.082(4) Uani 1 1 d . . .
H85A H 1.0949 0.9361 0.7454 0.122 Uiso 1 1 calc R . .
H85B H 1.1076 0.8570 0.8005 0.122 Uiso 1 1 calc R . .
H85C H 1.0725 0.9448 0.8388 0.122 Uiso 1 1 calc R . .
P1 P 0.88178(18) 0.55459(17) 0.77801(15) 0.0369(7) Uani 1 1 d . . .
P2 P 0.48643(17) 0.84769(17) 0.77174(14) 0.0345(7) Uani 1 1 d . . .
N3 N 0.8726(5) 0.6425(5) 0.7408(4) 0.040(2) Uani 1 1 d . . .
N5 N 0.5987(5) 0.8543(5) 0.7606(4) 0.032(2) Uani 1 1 d . . .
N4 N 0.6418(5) 0.6649(4) 0.7988(4) 0.0298(19) Uani 1 1 d . . .
C14 C 0.6912(8) 0.3513(6) 0.9504(6) 0.057(3) Uani 1 1 d . . .
H14A H 0.6258 0.3441 0.9812 0.086 Uiso 1 1 calc R . .
H14B H 0.7342 0.3490 0.9857 0.086 Uiso 1 1 calc R . .
H14C H 0.7198 0.3081 0.9117 0.086 Uiso 1 1 calc R . .
C24 C 0.2865(11) 0.9921(12) 0.9856(10) 0.099(5) Uani 1 1 d . . .
H24 H 0.2471 1.0225 1.0304 0.119 Uiso 1 1 calc R . .
C36 C 0.9964(11) 0.3497(8) 0.5993(8) 0.075(4) Uani 1 1 d . . .
H36 H 1.0201 0.3072 0.5624 0.090 Uiso 1 1 calc R . .
C37 C 1.0586(9) 0.3916(9) 0.6137(8) 0.079(4) Uani 1 1 d . . .
H37 H 1.1264 0.3786 0.5860 0.095 Uiso 1 1 calc R . .
C42 C 0.6376(7) 1.0980(7) 0.7547(7) 0.046(3) Uani 1 1 d . . .
C40 C 0.6445(7) 0.9757(7) 0.6872(6) 0.048(3) Uani 1 1 d . . .
H40 H 0.6599 0.9477 0.6391 0.058 Uiso 1 1 calc R . .
C44 C 0.6008(7) 0.9779(7) 0.8274(6) 0.048(3) Uani 1 1 d . . .
H44 H 0.5873 0.9504 0.8769 0.058 Uiso 1 1 calc R . .
C39 C 0.6127(8) 0.9368(7) 0.7592(6) 0.048(3) Uani 1 1 d . . .
C43 C 0.6080(8) 1.0570(7) 0.8255(7) 0.051(3) Uani 1 1 d . . .
H43 H 0.5924 1.0847 0.8737 0.061 Uiso 1 1 calc R . .
C41 C 0.6537(8) 1.0565(7) 0.6863(7) 0.060(3) Uani 1 1 d . . .
H41 H 0.6716 1.0834 0.6370 0.071 Uiso 1 1 calc R . .
C45 C 0.6462(9) 1.1854(7) 0.7513(7) 0.067(4) Uani 1 1 d . . .
H45 H 0.6397 1.2071 0.6981 0.081 Uiso 1 1 calc R . .
C46 C 0.7493(9) 1.1914(8) 0.7563(9) 0.093(5) Uani 1 1 d . . .
H46A H 0.7522 1.2484 0.7580 0.140 Uiso 1 1 calc R . .
H46B H 0.7987 1.1663 0.7099 0.140 Uiso 1 1 calc R . .
H46C H 0.7628 1.1632 0.8041 0.140 Uiso 1 1 calc R . .
C68 C 0.5978(9) 0.8441(9) 0.3235(7) 0.082(4) Uani 1 1 d . . .
H68A H 0.5572 0.8066 0.3522 0.123 Uiso 1 1 calc R . .
H68B H 0.5867 0.8549 0.2708 0.123 Uiso 1 1 calc R . .
H68C H 0.5795 0.8949 0.3522 0.123 Uiso 1 1 calc R . .
C48 C 0.9632(7) 0.6618(6) 0.6912(6) 0.038(3) Uani 1 1 d . . .
C52 C 1.0980(7) 0.7337(7) 0.6698(6) 0.050(3) Uani 1 1 d . . .
H52 H 1.1286 0.7684 0.6905 0.060 Uiso 1 1 calc R . .
C53 C 1.0145(8) 0.7091(7) 0.7162(7) 0.057(3) Uani 1 1 d . . .
H53 H 0.9914 0.7265 0.7693 0.068 Uiso 1 1 calc R . .
C49 C 1.0025(7) 0.6363(7) 0.6127(6) 0.055(3) Uani 1 1 d . . .
H49 H 0.9698 0.6040 0.5912 0.066 Uiso 1 1 calc R . .
C51 C 1.1356(8) 0.7073(7) 0.5940(7) 0.057(3) Uani 1 1 d . D .
C47 C 0.5679(10) 1.2400(8) 0.8113(9) 0.094(5) Uani 1 1 d . . .
H47A H 0.5023 1.2327 0.8104 0.141 Uiso 1 1 calc R . .
H47B H 0.5723 1.2965 0.7984 0.141 Uiso 1 1 calc R . .
H47C H 0.5782 1.2263 0.8640 0.141 Uiso 1 1 calc R . .
C50 C 1.0887(7) 0.6575(7) 0.5658(6) 0.053(3) Uani 1 1 d . . .
H50 H 1.1155 0.6374 0.5138 0.064 Uiso 1 1 calc R . .
C5S C 0.610(2) 0.4046(17) 0.6485(18) 0.214(14) Uani 1 1 d . . .
H5S1 H 0.6073 0.3581 0.6197 0.320 Uiso 1 1 calc R . .
H5S2 H 0.6464 0.3859 0.6884 0.320 Uiso 1 1 calc R . .
H5S3 H 0.6429 0.4420 0.6115 0.320 Uiso 1 1 calc R . .
C3S C 0.457(2) 0.4438(18) 0.6280(17) 0.196(11) Uani 1 1 d . . .
H3S1 H 0.4536 0.3878 0.6190 0.236 Uiso 1 1 calc R . .
H3S2 H 0.4889 0.4678 0.5773 0.236 Uiso 1 1 calc R . .
C2S C 0.358(3) 0.4929(16) 0.663(2) 0.246(16) Uani 1 1 d . . .
H2S1 H 0.3343 0.4721 0.7168 0.295 Uiso 1 1 calc R . .
H2S2 H 0.3650 0.5489 0.6672 0.295 Uiso 1 1 calc R . .
C4S C 0.511(4) 0.4452(17) 0.686(3) 0.33(3) Uani 1 1 d . . .
H4S1 H 0.4839 0.4163 0.7351 0.401 Uiso 1 1 calc R . .
H4S2 H 0.5095 0.5014 0.6991 0.401 Uiso 1 1 calc R . .
C1S C 0.2867(17) 0.4967(14) 0.626(2) 0.29(2) Uani 1 1 d . . .
H1S1 H 0.2982 0.5316 0.5791 0.435 Uiso 1 1 calc R . .
H1S2 H 0.2225 0.5190 0.6618 0.435 Uiso 1 1 calc R . .
H1S3 H 0.2872 0.4423 0.6105 0.435 Uiso 1 1 calc R . .
C54 C 1.2285(8) 0.7320(9) 0.5385(8) 0.086(5) Uani 1 1 d . . .
H54 H 1.2508 0.7016 0.4880 0.103 Uiso 1 1 calc R A 1
C56 C 1.3100(9) 0.7276(10) 0.5749(10) 0.125(6) Uani 1 1 d . D .
H56A H 1.3684 0.7374 0.5346 0.187 Uiso 1 1 calc R . .
H56B H 1.3254 0.6739 0.5988 0.187 Uiso 1 1 calc R . .
H56C H 1.2909 0.7687 0.6157 0.187 Uiso 1 1 calc R . .
C81 C 0.9483(11) 0.8088(9) 1.0889(9) 0.099(5) Uani 1 1 d . . .
H81 H 0.9320 0.7628 1.1253 0.119 Uiso 1 1 calc R B 1
C83 C 0.9259(12) 0.8848(10) 1.1260(9) 0.125(6) Uani 1 1 d . C .
H83A H 0.9401 0.8769 1.1779 0.188 Uiso 1 1 calc R . .
H83B H 0.8558 0.9094 1.1324 0.188 Uiso 1 1 calc R . .
H83C H 0.9664 0.9204 1.0933 0.188 Uiso 1 1 calc R . .
C82A C 1.077(5) 0.807(5) 1.052(4) 0.11(3) Uiso 0.27(4) 1 d P C 1
H82A H 1.0902 0.8260 0.9975 0.162 Uiso 0.27(4) 1 calc PR C 1
H82B H 1.1142 0.7513 1.0554 0.162 Uiso 0.27(4) 1 calc PR C 1
H82C H 1.0964 0.8420 1.0843 0.162 Uiso 0.27(4) 1 calc PR C 1
C55A C 1.194(2) 0.832(2) 0.523(2) 0.067(12) Uiso 0.43(5) 1 d P D 1
H55A H 1.2429 0.8499 0.4788 0.100 Uiso 0.43(5) 1 calc PR D 1
H55B H 1.1880 0.8612 0.5704 0.100 Uiso 0.43(5) 1 calc PR D 1
H55C H 1.1294 0.8436 0.5100 0.100 Uiso 0.43(5) 1 calc PR D 1
C82B C 1.0445(15) 0.7560(15) 1.0840(13) 0.091(9) Uiso 0.73(4) 1 d P C 2
H82D H 1.0938 0.7739 1.0401 0.137 Uiso 0.73(4) 1 calc PR C 2
H82E H 1.0413 0.7004 1.0753 0.137 Uiso 0.73(4) 1 calc PR C 2
H82F H 1.0632 0.7582 1.1333 0.137 Uiso 0.73(4) 1 calc PR C 2
C55B C 1.211(2) 0.792(2) 0.491(2) 0.091(12) Uiso 0.57(5) 1 d P D 2
H55D H 1.1821 0.8419 0.5212 0.137 Uiso 0.57(5) 1 calc PR D 2
H55E H 1.1637 0.7821 0.4631 0.137 Uiso 0.57(5) 1 calc PR D 2
H55F H 1.2722 0.7979 0.4526 0.137 Uiso 0.57(5) 1 calc PR D 2
N1 N 0.7975(5) 0.7811(5) 0.6165(4) 0.040(2) Uani 1 1 d . . .
H1 H 0.8548 0.7948 0.6103 0.047 Uiso 1 1 calc R . .
N2 N 0.7997(5) 0.8244(5) 0.8123(4) 0.040(2) Uani 1 1 d . . .
H2A H 0.7968 0.8734 0.7913 0.048 Uiso 1 1 calc R . .

loop_
_atom_site_aniso_label
_atom_site_aniso_U_11
_atom_site_aniso_U_22
_atom_site_aniso_U_33
_atom_site_aniso_U_23
_atom_site_aniso_U_13
_atom_site_aniso_U_12
Lu1 0.0210(2) 0.0529(3) 0.0253(2) -0.00052(19) -0.00421(15) -0.00611(19)
C12 0.024(5) 0.029(6) 0.029(5) -0.005(4) -0.001(4) -0.007(5)
C11 0.027(5) 0.043(7) 0.041(6) 0.010(5) -0.006(5) 0.000(5)
C9 0.019(5) 0.044(7) 0.023(5) 0.001(5) 0.006(4) 0.003(5)
C10 0.036(6) 0.027(6) 0.038(6) 0.012(5) -0.004(5) -0.009(5)
C1 0.026(5) 0.057(8) 0.019(5) -0.004(5) -0.006(4) 0.010(5)
C8 0.028(5) 0.045(7) 0.028(5) 0.001(5) -0.002(4) 0.002(5)
C7 0.036(6) 0.042(7) 0.038(6) 0.006(5) -0.007(5) 0.000(5)
C2 0.029(6) 0.046(8) 0.052(7) 0.009(6) -0.013(5) 0.003(5)
C6 0.052(7) 0.037(7) 0.039(6) 0.009(5) -0.013(5) 0.001(6)
C4 0.040(6) 0.051(8) 0.062(7) 0.009(6) -0.004(6) -0.013(6)
C5 0.036(6) 0.051(8) 0.048(6) 0.003(6) -0.006(5) -0.015(5)
C3 0.032(6) 0.055(8) 0.063(7) 0.012(6) -0.010(5) -0.016(6)
C13 0.029(6) 0.085(10) 0.123(11) 0.035(8) -0.032(7) -0.028(6)
C16 0.035(6) 0.054(8) 0.038(6) 0.000(5) -0.005(5) -0.012(5)
C17 0.054(7) 0.072(9) 0.025(6) 0.008(6) -0.007(5) -0.015(6)
C15 0.034(6) 0.035(7) 0.038(6) 0.005(5) -0.007(5) -0.007(5)
C20 0.025(5) 0.065(8) 0.046(6) 0.012(6) -0.007(5) -0.008(5)
C18 0.079(10) 0.077(10) 0.067(9) 0.028(7) -0.048(8) -0.038(8)
C19 0.041(7) 0.070(9) 0.070(9) 0.022(7) -0.023(7) -0.005(6)
C21 0.015(5) 0.047(8) 0.034(6) -0.008(5) 0.001(4) 0.009(5)
C22 0.039(6) 0.070(10) 0.049(7) -0.010(7) -0.009(6) 0.003(6)
C23 0.074(10) 0.080(11) 0.072(10) -0.021(9) -0.011(8) 0.011(8)
C26 0.038(6) 0.102(11) 0.030(6) -0.004(6) -0.010(5) -0.007(7)
C25 0.051(8) 0.141(15) 0.034(7) -0.002(9) 0.002(6) -0.017(9)
C31 0.048(7) 0.061(9) 0.027(6) 0.000(5) -0.007(5) -0.018(6)
C32 0.034(6) 0.038(7) 0.034(6) -0.004(5) 0.006(5) -0.001(5)
C27 0.021(5) 0.035(7) 0.048(6) 0.002(5) -0.001(5) 0.003(5)
C28 0.040(6) 0.052(8) 0.044(6) -0.002(5) -0.009(5) 0.004(6)
C30 0.034(6) 0.075(10) 0.041(7) 0.008(7) -0.011(5) -0.009(7)
C29 0.033(6) 0.071(10) 0.056(7) 0.005(7) -0.010(6) 0.004(6)
C34 0.041(7) 0.079(10) 0.032(6) -0.009(6) 0.011(5) -0.015(7)
C33 0.036(6) 0.045(7) 0.041(6) -0.001(5) -0.010(5) 0.006(5)
C35 0.082(10) 0.053(9) 0.078(9) -0.011(7) -0.014(8) -0.014(8)
C38 0.037(7) 0.071(10) 0.074(9) -0.010(7) -0.003(6) 0.009(6)
C57 0.030(6) 0.047(7) 0.018(5) -0.002(5) 0.000(4) 0.008(5)
C58 0.023(5) 0.055(8) 0.025(5) 0.005(5) -0.007(4) -0.003(5)
C62 0.026(5) 0.034(6) 0.024(5) 0.002(4) 0.004(4) -0.001(5)
C59 0.030(6) 0.058(8) 0.038(6) -0.001(6) -0.009(5) -0.002(5)
C61 0.040(6) 0.062(8) 0.030(6) 0.007(5) -0.002(5) -0.005(6)
C60 0.032(6) 0.062(8) 0.032(6) 0.008(5) 0.000(5) -0.008(5)
C63 0.036(6) 0.041(7) 0.020(5) -0.004(5) -0.004(4) -0.006(5)
C65 0.031(6) 0.088(10) 0.060(7) 0.004(7) -0.015(5) -0.028(6)
C64 0.042(6) 0.063(8) 0.037(6) 0.007(6) -0.005(5) -0.014(6)
C69 0.037(6) 0.053(8) 0.040(6) 0.010(6) -0.002(5) -0.013(5)
C70 0.038(7) 0.124(12) 0.042(7) 0.014(7) 0.010(5) -0.023(7)
C71 0.049(7) 0.072(10) 0.063(8) -0.009(7) 0.001(6) -0.016(7)
C66 0.053(7) 0.080(10) 0.041(7) -0.001(6) -0.021(6) -0.006(7)
C67 0.124(14) 0.124(15) 0.054(9) -0.004(9) -0.022(9) -0.011(11)
C72 0.021(5) 0.056(8) 0.026(5) -0.009(5) -0.007(4) 0.000(5)
C77 0.044(6) 0.055(8) 0.022(5) -0.006(5) -0.010(5) 0.006(6)
C73 0.028(6) 0.059(8) 0.050(7) -0.026(6) -0.007(5) 0.002(5)
C76 0.057(7) 0.055(8) 0.045(7) -0.011(6) -0.022(6) 0.006(6)
C74 0.039(7) 0.070(10) 0.089(10) -0.032(8) -0.030(7) 0.005(6)
C75 0.063(8) 0.084(10) 0.061(9) -0.027(8) -0.038(7) 0.008(7)
C78 0.038(6) 0.059(8) 0.030(6) 0.001(5) -0.015(5) -0.012(6)
C80 0.051(7) 0.086(10) 0.025(6) 0.003(6) 0.006(5) -0.013(7)
C79 0.043(7) 0.087(11) 0.101(11) 0.036(8) -0.016(7) 0.002(7)
C84 0.023(6) 0.072(9) 0.074(8) -0.018(7) 0.001(6) -0.009(6)
C86 0.041(7) 0.077(11) 0.108(11) -0.003(8) 0.005(7) -0.015(7)
C85 0.031(6) 0.096(11) 0.116(11) -0.035(9) 0.000(7) -0.023(7)
P1 0.0234(14) 0.046(2) 0.0339(15) 0.0003(14) -0.0014(12) 0.0010(13)
P2 0.0225(13) 0.0451(19) 0.0283(14) 0.0026(13) 0.0007(11) -0.0009(12)
N3 0.023(4) 0.058(6) 0.037(5) 0.006(4) -0.007(4) -0.009(4)
N5 0.011(4) 0.041(6) 0.039(5) 0.005(4) -0.001(3) 0.000(4)
N4 0.021(4) 0.032(5) 0.031(4) 0.002(4) 0.002(3) -0.005(4)
C14 0.055(7) 0.044(8) 0.066(8) 0.011(6) -0.014(6) -0.001(6)
C24 0.073(10) 0.131(16) 0.079(12) -0.039(12) -0.015(9) 0.017(11)
C36 0.072(10) 0.062(10) 0.075(9) -0.023(7) -0.013(8) 0.019(8)
C37 0.039(7) 0.093(12) 0.087(10) -0.029(9) 0.001(7) 0.014(8)
C42 0.042(6) 0.045(8) 0.051(7) -0.002(6) -0.012(6) -0.008(6)
C40 0.040(6) 0.057(9) 0.030(6) -0.006(6) 0.015(5) -0.001(6)
C44 0.048(7) 0.052(9) 0.043(7) 0.000(6) -0.011(5) -0.007(6)
C39 0.051(7) 0.036(8) 0.049(7) 0.010(6) -0.014(6) 0.002(6)
C43 0.059(8) 0.036(8) 0.053(7) -0.002(6) -0.007(6) -0.009(6)
C41 0.060(8) 0.052(9) 0.050(8) 0.010(7) 0.012(6) -0.012(6)
C45 0.078(9) 0.054(9) 0.061(8) 0.001(7) -0.005(7) -0.012(7)
C46 0.067(9) 0.076(11) 0.140(14) 0.002(9) -0.012(9) -0.040(8)
C68 0.063(9) 0.136(13) 0.051(8) 0.018(8) -0.024(7) -0.021(8)
C48 0.025(5) 0.031(7) 0.051(7) -0.002(5) -0.010(5) 0.013(5)
C52 0.032(6) 0.074(9) 0.042(7) 0.006(6) 0.000(5) -0.019(6)
C53 0.052(7) 0.067(10) 0.046(7) 0.010(6) -0.017(6) 0.001(7)
C49 0.035(6) 0.092(10) 0.034(6) -0.006(6) -0.004(5) -0.009(6)
C51 0.034(6) 0.077(9) 0.057(8) -0.001(7) -0.006(6) -0.014(6)
C47 0.077(10) 0.067(10) 0.129(13) -0.020(9) -0.010(9) -0.008(8)
C50 0.035(6) 0.094(10) 0.030(6) -0.003(6) -0.002(5) -0.022(6)
C5S 0.28(4) 0.15(3) 0.20(3) 0.02(2) -0.04(3) -0.06(2)
C3S 0.18(3) 0.22(3) 0.20(3) -0.04(2) -0.07(2) -0.03(2)
C2S 0.18(3) 0.14(2) 0.44(6) -0.02(3) -0.12(4) -0.02(2)
C4S 0.64(11) 0.08(2) 0.28(5) -0.07(2) -0.17(6) 0.00(4)
C1S 0.13(2) 0.16(2) 0.65(7) 0.05(3) -0.22(3) -0.059(17)
C54 0.038(7) 0.158(15) 0.061(8) 0.006(9) 0.006(6) -0.047(8)
C56 0.043(8) 0.197(19) 0.137(15) 0.041(13) -0.027(9) -0.042(10)
C81 0.115(13) 0.089(12) 0.112(12) -0.040(10) -0.083(11) 0.021(10)
C83 0.136(15) 0.148(17) 0.112(13) -0.046(12) -0.074(12) -0.006(13)
N1 0.027(4) 0.054(6) 0.035(5) -0.002(4) -0.005(4) -0.007(4)
N2 0.031(4) 0.040(6) 0.040(5) 0.009(4) -0.004(4) 0.004(4)

loop_
_atom_type_symbol
_atom_type_description
_atom_type_scat_dispersion_real
_atom_type_scat_dispersion_imag
_atom_type_scat_source
C C 0.0033 0.0016 'International Tables Vol C Tables 4.2.6.8 and 6.1.1.4'
H H 0.0000 0.0000 'International Tables Vol C Tables 4.2.6.8 and 6.1.1.4'
N N 0.0061 0.0033 'International Tables Vol C Tables 4.2.6.8 and 6.1.1.4'
P P 0.1023 0.0942 'International Tables Vol C Tables 4.2.6.8 and 6.1.1.4'
Lu Lu -0.4720 5.8584 'International Tables Vol C Tables 4.2.6.8 and 6.1.1.4'

loop_
_geom_angle_atom_site_label_1
_geom_angle_atom_site_label_2
_geom_angle_atom_site_label_3
_geom_angle
N2 Lu1 N1 110.1(3)
N2 Lu1 N4 123.1(3)
N1 Lu1 N4 126.8(3)
N2 Lu1 N3 92.8(3)
N1 Lu1 N3 93.0(3)
N4 Lu1 N3 84.9(3)
N2 Lu1 N5 89.4(3)
N1 Lu1 N5 94.7(3)
N4 Lu1 N5 86.4(3)
N3 Lu1 N5 170.8(3)
N4 C12 C11 110.4(8)
N4 C12 C1 129.4(8)
C11 C12 C1 120.2(8)
C12 C11 C4 122.5(9)
C12 C11 C10 108.2(8)
C4 C11 C10 129.2(9)
N4 C9 C8 132.8(9)
N4 C9 C10 110.6(7)
C8 C9 C10 116.6(9)
C5 C10 C11 134.6(9)
C5 C10 C9 120.9(9)
C11 C10 C9 104.5(8)
C12 C1 C2 114.5(9)
C12 C1 P2 131.1(7)
C2 C1 P2 113.3(7)
C7 C8 C9 119.8(9)
C7 C8 P1 112.8(7)
C9 C8 P1 125.5(7)
C8 C7 C6 124.0(9)
C8 C7 H7 118.0
C6 C7 H7 118.0
C3 C2 C1 125.4(9)
C3 C2 H2 117.3
C1 C2 H2 117.3
C5 C6 C7 116.4(9)
C5 C6 C14 122.7(10)
C7 C6 C14 120.9(9)
C3 C4 C11 118.4(10)
C3 C4 H4 120.8
C11 C4 H4 120.8
C10 C5 C6 122.1(9)
C10 C5 H5 119.0
C6 C5 H5 119.0
C2 C3 C4 118.5(9)
C2 C3 C13 120.8(9)
C4 C3 C13 120.7(10)
C3 C13 H13A 109.5
C3 C13 H13B 109.5
H13A C13 H13B 109.5
C3 C13 H13C 109.5
H13A C13 H13C 109.5
H13B C13 H13C 109.5
C17 C16 C15 121.9(9)
C17 C16 H16 119.0
C15 C16 H16 119.0
C16 C17 C18 119.5(10)
C16 C17 H17 120.3
C18 C17 H17 120.3
C16 C15 C20 117.1(8)
C16 C15 P2 118.9(7)
C20 C15 P2 124.0(7)
C19 C20 C15 121.2(10)
C19 C20 H20 119.4
C15 C20 H20 119.4
C17 C18 C19 119.7(10)
C17 C18 H18 120.2
C19 C18 H18 120.2
C20 C19 C18 120.6(10)
C20 C19 H19 119.7
C18 C19 H19 119.7
C22 C21 C26 118.7(10)
C22 C21 P2 120.5(8)
C26 C21 P2 120.7(9)
C21 C22 C23 122.9(12)
C21 C22 H22 118.6
C23 C22 H22 118.6
C24 C23 C22 118.2(14)
C24 C23 H23 120.9
C22 C23 H23 120.9
C25 C26 C21 119.6(12)
C25 C26 H26 120.2
C21 C26 H26 120.2
C26 C25 C24 119.9(13)
C26 C25 H25 120.1
C24 C25 H25 120.1
C30 C31 C32 121.0(11)
C30 C31 H31 119.5
C32 C31 H31 119.5
C27 C32 C31 119.0(10)
C27 C32 H32 120.5
C31 C32 H32 120.5
C32 C27 C28 120.7(9)
C32 C27 P1 116.6(7)
C28 C27 P1 122.7(8)
C27 C28 C29 119.7(11)
C27 C28 H28 120.2
C29 C28 H28 120.2
C31 C30 C29 119.9(10)
C31 C30 H30 120.0
C29 C30 H30 120.0
C30 C29 C28 119.7(10)
C30 C29 H29 120.1
C28 C29 H29 120.1
C35 C34 C33 119.8(11)
C35 C34 H34 120.1
C33 C34 H34 120.1
C38 C33 C34 118.1(11)
C38 C33 P1 121.7(9)
C34 C33 P1 120.2(8)
C36 C35 C34 121.0(13)
C36 C35 H35 119.5
C34 C35 H35 119.5
C37 C38 C33 119.7(12)
C37 C38 H38 120.2
C33 C38 H38 120.2
N1 C57 C62 123.7(9)
N1 C57 C58 119.6(9)
C62 C57 C58 116.7(8)
C59 C58 C57 118.8(9)
C59 C58 C63 121.7(9)
C57 C58 C63 119.4(8)
C61 C62 C57 120.1(9)
C61 C62 C69 120.8(8)
C57 C62 C69 119.2(8)
C60 C59 C58 124.5(10)
C60 C59 H59 117.8
C58 C59 H59 117.8
C62 C61 C60 123.4(9)
C62 C61 H61 118.3
C60 C61 H61 118.3
C59 C60 C61 116.2(9)
C59 C60 C66 123.1(10)
C61 C60 C66 120.6(9)
C65 C63 C58 114.7(7)
C65 C63 C64 110.7(9)
C58 C63 C64 111.0(8)
C65 C63 H63 106.7
C58 C63 H63 106.7
C64 C63 H63 106.7
C63 C65 H65A 109.5
C63 C65 H65B 109.5
H65A C65 H65B 109.5
C63 C65 H65C 109.5
H65A C65 H65C 109.5
H65B C65 H65C 109.5
C63 C64 H64A 109.5
C63 C64 H64B 109.5
H64A C64 H64B 109.5
C63 C64 H64C 109.5
H64A C64 H64C 109.5
H64B C64 H64C 109.5
C71 C69 C70 108.4(9)
C71 C69 C62 112.0(8)
C70 C69 C62 113.3(9)
C71 C69 H69 107.7
C70 C69 H69 107.7
C62 C69 H69 107.7
C69 C70 H70A 109.5
C69 C70 H70B 109.5
H70A C70 H70B 109.5
C69 C70 H70C 109.5
H70A C70 H70C 109.5
H70B C70 H70C 109.5
C69 C71 H71A 109.5
C69 C71 H71B 109.5
H71A C71 H71B 109.5
C69 C71 H71C 109.5
H71A C71 H71C 109.5
H71B C71 H71C 109.5
C68 C66 C60 112.4(9)
C68 C66 C67 112.0(11)
C60 C66 C67 111.5(9)
C68 C66 H66 106.9
C60 C66 H66 106.9
C67 C66 H66 106.9
C66 C67 H67A 109.5
C66 C67 H67B 109.5
H67A C67 H67B 109.5
C66 C67 H67C 109.5
H67A C67 H67C 109.5
H67B C67 H67C 109.5
N2 C72 C77 120.3(9)
N2 C72 C73 122.5(9)
C77 C72 C73 117.2(8)
C76 C77 C72 120.1(10)
C76 C77 C78 121.0(10)
C72 C77 C78 118.9(8)
C74 C73 C72 118.8(11)
C74 C73 C84 121.8(11)
C72 C73 C84 119.3(9)
C77 C76 C75 124.0(11)
C77 C76 H76 118.0
C75 C76 H76 118.0
C75 C74 C73 124.4(11)
C75 C74 H74 117.8
C73 C74 H74 117.8
C74 C75 C76 115.4(10)
C74 C75 C81 125.2(13)
C76 C75 C81 119.4(13)
C79 C78 C80 109.4(9)
C79 C78 C77 111.9(9)
C80 C78 C77 114.2(8)
C79 C78 H78 107.0
C80 C78 H78 107.0
C77 C78 H78 107.0
C78 C80 H80A 109.5
C78 C80 H80B 109.5
H80A C80 H80B 109.5
C78 C80 H80C 109.5
H80A C80 H80C 109.5
H80B C80 H80C 109.5
C78 C79 H79A 109.5
C78 C79 H79B 109.5
H79A C79 H79B 109.5
C78 C79 H79C 109.5
H79A C79 H79C 109.5
H79B C79 H79C 109.5
C73 C84 C86 113.2(9)
C73 C84 C85 113.0(10)
C86 C84 C85 109.6(10)
C73 C84 H84 106.8
C86 C84 H84 106.8
C85 C84 H84 106.8
C84 C86 H86A 109.5
C84 C86 H86B 109.5
H86A C86 H86B 109.5
C84 C86 H86C 109.5
H86A C86 H86C 109.5
H86B C86 H86C 109.5
C84 C85 H85A 109.5
C84 C85 H85B 109.5
H85A C85 H85B 109.5
C84 C85 H85C 109.5
H85A C85 H85C 109.5
H85B C85 H85C 109.5
N3 P1 C33 115.5(4)
N3 P1 C27 111.6(4)
C33 P1 C27 104.3(5)
N3 P1 C8 109.5(4)
C33 P1 C8 106.3(5)
C27 P1 C8 109.3(4)
N5 P2 C1 110.2(4)
N5 P2 C15 113.1(4)
C1 P2 C15 108.8(4)
N5 P2 C21 112.7(4)
C1 P2 C21 107.7(5)
C15 P2 C21 104.1(4)
C48 N3 P1 115.9(6)
C48 N3 Lu1 108.9(6)
P1 N3 Lu1 135.2(4)
C39 N5 P2 114.1(6)
C39 N5 Lu1 115.0(6)
P2 N5 Lu1 130.9(5)
C12 N4 C9 106.1(7)
C12 N4 Lu1 126.3(6)
C9 N4 Lu1 127.5(5)
C6 C14 H14A 109.5
C6 C14 H14B 109.5
H14A C14 H14B 109.5
C6 C14 H14C 109.5
H14A C14 H14C 109.5
H14B C14 H14C 109.5
C23 C24 C25 120.7(14)
C23 C24 H24 119.7
C25 C24 H24 119.7
C37 C36 C35 119.5(13)
C37 C36 H36 120.3
C35 C36 H36 120.3
C36 C37 C38 122.0(12)
C36 C37 H37 119.0
C38 C37 H37 119.0
C41 C42 C43 116.8(11)
C41 C42 C45 120.7(10)
C43 C42 C45 122.5(11)
C39 C40 C41 119.5(10)
C39 C40 H40 120.3
C41 C40 H40 120.3
C43 C44 C39 121.7(11)
C43 C44 H44 119.1
C39 C44 H44 119.1
C44 C39 C40 117.6(11)
C44 C39 N5 122.3(9)
C40 C39 N5 120.0(10)
C44 C43 C42 121.7(11)
C44 C43 H43 119.1
C42 C43 H43 119.1
C42 C41 C40 122.3(10)
C42 C41 H41 118.9
C40 C41 H41 118.9
C42 C45 C47 115.7(11)
C42 C45 C46 110.4(10)
C47 C45 C46 110.2(11)
C42 C45 H45 106.7
C47 C45 H45 106.7
C46 C45 H45 106.7
C45 C46 H46A 109.5
C45 C46 H46B 109.5
H46A C46 H46B 109.5
C45 C46 H46C 109.5
H46A C46 H46C 109.5
H46B C46 H46C 109.5
C66 C68 H68A 109.5
C66 C68 H68B 109.5
H68A C68 H68B 109.5
C66 C68 H68C 109.5
H68A C68 H68C 109.5
H68B C68 H68C 109.5
C53 C48 C49 115.0(10)
C53 C48 N3 122.4(10)
C49 C48 N3 122.6(10)
C51 C52 C53 119.2(11)
C51 C52 H52 120.4
C53 C52 H52 120.4
C48 C53 C52 124.9(11)
C48 C53 H53 117.6
C52 C53 H53 117.6
C50 C49 C48 121.2(11)
C50 C49 H49 119.4
C48 C49 H49 119.4
C52 C51 C50 118.8(10)
C52 C51 C54 122.3(11)
C50 C51 C54 118.9(11)
C45 C47 H47A 109.5
C45 C47 H47B 109.5
H47A C47 H47B 109.5
C45 C47 H47C 109.5
H47A C47 H47C 109.5
H47B C47 H47C 109.5
C51 C50 C49 120.9(10)
C51 C50 H50 119.5
C49 C50 H50 119.5
C4S C5S H5S1 109.6
C4S C5S H5S2 109.4
H5S1 C5S H5S2 109.5
C4S C5S H5S3 109.5
H5S1 C5S H5S3 109.5
H5S2 C5S H5S3 109.5
C4S C3S C2S 104(3)
C4S C3S H3S1 110.9
C2S C3S H3S1 110.9
C4S C3S H3S2 110.9
C2S C3S H3S2 110.9
H3S1 C3S H3S2 108.9
C1S C2S C3S 119(4)
C1S C2S H2S1 107.6
C3S C2S H2S1 107.5
C1S C2S H2S2 107.6
C3S C2S H2S2 107.6
H2S1 C2S H2S2 107.0
C3S C4S C5S 104(4)
C3S C4S H4S1 111.0
C5S C4S H4S1 111.1
C3S C4S H4S2 111.0
C5S C4S H4S2 111.1
H4S1 C4S H4S2 109.0
C2S C1S H1S1 109.4
C2S C1S H1S2 109.5
H1S1 C1S H1S2 109.5
C2S C1S H1S3 109.4
H1S1 C1S H1S3 109.5
H1S2 C1S H1S3 109.5
C55B C54 C56 118.2(19)
C55B C54 C51 115.0(17)
C56 C54 C51 114.5(11)
C55B C54 C55A 30.2(17)
C56 C54 C55A 102.4(16)
C51 C54 C55A 104.8(14)
C55B C54 H54 81.5
C56 C54 H54 111.5
C51 C54 H54 111.5
C55A C54 H54 111.5
C54 C56 H56A 109.5
C54 C56 H56B 109.5
H56A C56 H56B 109.5
C54 C56 H56C 109.5
H56A C56 H56C 109.5
H56B C56 H56C 109.5
C83 C81 C82B 118.9(15)
C83 C81 C75 112.7(12)
C82B C81 C75 114.2(13)
C83 C81 C82A 95(3)
C82B C81 C82A 39(2)
C75 C81 C82A 103(2)
C83 C81 H81 114.8
C82B C81 H81 77.0
C75 C81 H81 114.8
C82A C81 H81 114.8
C81 C83 H83A 109.5
C81 C83 H83B 109.5
H83A C83 H83B 109.5
C81 C83 H83C 109.5
H83A C83 H83C 109.5
H83B C83 H83C 109.5
C81 C82A H82A 109.5
C81 C82A H82B 109.5
H82A C82A H82B 109.5
C81 C82A H82C 109.5
H82A C82A H82C 109.5
H82B C82A H82C 109.5
C54 C55A H55A 109.5
C54 C55A H55B 109.5
H55A C55A H55B 109.5
C54 C55A H55C 109.5
H55A C55A H55C 109.5
H55B C55A H55C 109.5
C81 C82B H82D 109.5
C81 C82B H82E 109.5
H82D C82B H82E 109.5
C81 C82B H82F 109.5
H82D C82B H82F 109.5
H82E C82B H82F 109.5
C54 C55B H55D 109.5
C54 C55B H55E 109.5
H55D C55B H55E 109.5
C54 C55B H55F 109.5
H55D C55B H55F 109.5
H55E C55B H55F 109.5
C57 N1 Lu1 146.5(7)
C57 N1 H1 106.7
Lu1 N1 H1 106.7
C72 N2 Lu1 143.8(7)
C72 N2 H2A 108.1
Lu1 N2 H2A 108.1

loop_
_geom_bond_atom_site_label_1
_geom_bond_atom_site_label_2
_geom_bond_distance
Lu1 N2 2.170(8)
Lu1 N1 2.203(7)
Lu1 N4 2.322(7)
Lu1 N3 2.331(8)
Lu1 N5 2.339(7)
C12 N4 1.384(10)
C12 C11 1.405(12)
C12 C1 1.422(12)
C11 C4 1.411(13)
C11 C10 1.412(12)
C9 N4 1.388(11)
C9 C8 1.405(12)
C9 C10 1.445(12)
C10 C5 1.381(12)
C1 C2 1.441(13)
C1 P2 1.744(11)
C8 C7 1.378(12)
C8 P1 1.825(9)
C7 C6 1.398(13)
C7 H7 0.9500
C2 C3 1.375(13)
C2 H2 0.9500
C6 C5 1.385(13)
C6 C14 1.532(13)
C4 C3 1.405(13)
C4 H4 0.9500
C5 H5 0.9500
C3 C13 1.546(13)
C13 H13A 0.9800
C13 H13B 0.9800
C13 H13C 0.9800
C16 C17 1.380(13)
C16 C15 1.399(12)
C16 H16 0.9500
C17 C18 1.383(15)
C17 H17 0.9500
C15 C20 1.402(12)
C15 P2 1.812(9)
C20 C19 1.369(13)
C20 H20 0.9500
C18 C19 1.386(15)
C18 H18 0.9500
C19 H19 0.9500
C21 C22 1.355(13)
C21 C26 1.394(13)
C21 P2 1.816(9)
C22 C23 1.374(15)
C22 H22 0.9500
C23 C24 1.373(19)
C23 H23 0.9500
C26 C25 1.380(15)
C26 H26 0.9500
C25 C24 1.383(18)
C25 H25 0.9500
C31 C30 1.362(14)
C31 C32 1.404(13)
C31 H31 0.9500
C32 C27 1.373(13)
C32 H32 0.9500
C27 C28 1.381(12)
C27 P1 1.822(10)
C28 C29 1.401(14)
C28 H28 0.9500
C30 C29 1.384(15)
C30 H30 0.9500
C29 H29 0.9500
C34 C35 1.374(15)
C34 C33 1.403(14)
C34 H34 0.9500
C33 C38 1.394(14)
C33 P1 1.807(11)
C35 C36 1.368(17)
C35 H35 0.9500
C38 C37 1.376(16)
C38 H38 0.9500
C57 N1 1.363(11)
C57 C62 1.433(12)
C57 C58 1.440(13)
C58 C59 1.392(12)
C58 C63 1.525(12)
C62 C61 1.382(12)
C62 C69 1.537(13)
C59 C60 1.374(13)
C59 H59 0.9500
C61 C60 1.388(13)
C61 H61 0.9500
C60 C66 1.513(13)
C63 C65 1.507(12)
C63 C64 1.525(12)
C63 H63 1.0000
C65 H65A 0.9800
C65 H65B 0.9800
C65 H65C 0.9800
C64 H64A 0.9800
C64 H64B 0.9800
C64 H64C 0.9800
C69 C71 1.528(13)
C69 C70 1.531(12)
C69 H69 1.0000
C70 H70A 0.9800
C70 H70B 0.9800
C70 H70C 0.9800
C71 H71A 0.9800
C71 H71B 0.9800
C71 H71C 0.9800
C66 C68 1.512(14)
C66 C67 1.520(16)
C66 H66 1.0000
C67 H67A 0.9800
C67 H67B 0.9800
C67 H67C 0.9800
C72 N2 1.393(11)
C72 C77 1.428(13)
C72 C73 1.436(13)
C77 C76 1.371(13)
C77 C78 1.528(14)
C73 C74 1.394(15)
C73 C84 1.512(15)
C76 C75 1.398(16)
C76 H76 0.9500
C74 C75 1.384(16)
C74 H74 0.9500
C75 C81 1.517(16)
C78 C79 1.521(14)
C78 C80 1.526(13)
C78 H78 1.0000
C80 H80A 0.9800
C80 H80B 0.9800
C80 H80C 0.9800
C79 H79A 0.9800
C79 H79B 0.9800
C79 H79C 0.9800
C84 C86 1.519(15)
C84 C85 1.546(13)
C84 H84 1.0000
C86 H86A 0.9800
C86 H86B 0.9800
C86 H86C 0.9800
C85 H85A 0.9800
C85 H85B 0.9800
C85 H85C 0.9800
P1 N3 1.576(8)
P2 N5 1.600(7)
N3 C48 1.450(12)
N5 C39 1.453(13)
C14 H14A 0.9800
C14 H14B 0.9800
C14 H14C 0.9800
C24 H24 0.9500
C36 C37 1.341(17)
C36 H36 0.9500
C37 H37 0.9500
C42 C41 1.379(14)
C42 C43 1.392(14)
C42 C45 1.510(15)
C40 C39 1.397(13)
C40 C41 1.404(14)
C40 H40 0.9500
C44 C43 1.364(13)
C44 C39 1.386(14)
C44 H44 0.9500
C43 H43 0.9500
C41 H41 0.9500
C45 C47 1.513(16)
C45 C46 1.530(16)
C45 H45 1.0000
C46 H46A 0.9800
C46 H46B 0.9800
C46 H46C 0.9800
C68 H68A 0.9800
C68 H68B 0.9800
C68 H68C 0.9800
C48 C53 1.367(14)
C48 C49 1.407(13)
C52 C51 1.368(14)
C52 C53 1.388(14)
C52 H52 0.9500
C53 H53 0.9500
C49 C50 1.399(13)
C49 H49 0.9500
C51 C50 1.380(15)
C51 C54 1.549(14)
C47 H47A 0.9800
C47 H47B 0.9800
C47 H47C 0.9800
C50 H50 0.9500
C5S C4S 1.43(5)
C5S H5S1 0.9800
C5S H5S2 0.9800
C5S H5S3 0.9800
C3S C4S 1.44(4)
C3S C2S 1.48(3)
C3S H3S1 0.9900
C3S H3S2 0.9900
C2S C1S 1.33(3)
C2S H2S1 0.9900
C2S H2S2 0.9900
C4S H4S1 0.9900
C4S H4S2 0.9900
C1S H1S1 0.9800
C1S H1S2 0.9800
C1S H1S3 0.9800
C54 C55B 1.30(3)
C54 C56 1.462(17)
C54 C55A 1.69(4)
C54 H54 1.0000
C56 H56A 0.9800
C56 H56B 0.9800
C56 H56C 0.9800
C81 C83 1.421(17)
C81 C82B 1.45(2)
C81 C82A 1.78(7)
C81 H81 1.0000
C83 H83A 0.9800
C83 H83B 0.9800
C83 H83C 0.9800
C82A H82A 0.9800
C82A H82B 0.9800
C82A H82C 0.9800
C55A H55A 0.9800
C55A H55B 0.9800
C55A H55C 0.9800
C82B H82D 0.9800
C82B H82E 0.9800
C82B H82F 0.9800
C55B H55D 0.9800
C55B H55E 0.9800
C55B H55F 0.9800
N1 H1 0.8800
N2 H2A 0.8800

loop_
_geom_torsion_atom_site_label_1
_geom_torsion_atom_site_label_2
_geom_torsion_atom_site_label_3
_geom_torsion_atom_site_label_4
_geom_torsion
N4 C12 C11 C4 -173.6(9)
C1 C12 C11 C4 7.7(14)
N4 C12 C11 C10 3.2(11)
C1 C12 C11 C10 -175.5(8)
C12 C11 C10 C5 174.5(11)
C4 C11 C10 C5 -8.9(19)
C12 C11 C10 C9 -4.3(10)
C4 C11 C10 C9 172.2(10)
N4 C9 C10 C5 -174.9(8)
C8 C9 C10 C5 4.3(14)
N4 C9 C10 C11 4.1(10)
C8 C9 C10 C11 -176.7(8)
N4 C12 C1 C2 173.9(9)
C11 C12 C1 C2 -7.7(12)
N4 C12 C1 P2 -19.1(14)
C11 C12 C1 P2 159.4(8)
N4 C9 C8 C7 174.0(9)
C10 C9 C8 C7 -5.0(13)
N4 C9 C8 P1 -23.0(15)
C10 C9 C8 P1 158.1(7)
C9 C8 C7 C6 1.6(15)
P1 C8 C7 C6 -163.4(8)
C12 C1 C2 C3 3.2(15)
P2 C1 C2 C3 -166.2(9)
C8 C7 C6 C5 2.7(15)
C8 C7 C6 C14 -179.8(9)
C12 C11 C4 C3 -2.4(16)
C10 C11 C4 C3 -178.5(10)
C11 C10 C5 C6 -178.7(11)
C9 C10 C5 C6 0.0(15)
C7 C6 C5 C10 -3.4(15)
C14 C6 C5 C10 179.1(10)
C1 C2 C3 C4 1.8(17)
C1 C2 C3 C13 -179.8(10)
C11 C4 C3 C2 -2.2(16)
C11 C4 C3 C13 179.3(10)
C15 C16 C17 C18 2.2(17)
C17 C16 C15 C20 -0.3(15)
C17 C16 C15 P2 178.7(8)
C16 C15 C20 C19 -0.5(16)
P2 C15 C20 C19 -179.5(8)
C16 C17 C18 C19 -3.2(18)
C15 C20 C19 C18 -0.5(18)
C17 C18 C19 C20 2.4(18)
C26 C21 C22 C23 1.6(15)
P2 C21 C22 C23 -174.6(9)
C21 C22 C23 C24 -1.5(19)
C22 C21 C26 C25 -0.4(15)
P2 C21 C26 C25 175.8(8)
C21 C26 C25 C24 -0.9(17)
C30 C31 C32 C27 0.0(14)
C31 C32 C27 C28 1.8(14)
C31 C32 C27 P1 -176.9(7)
C32 C27 C28 C29 -2.3(15)
P1 C27 C28 C29 176.3(8)
C32 C31 C30 C29 -1.3(15)
C31 C30 C29 C28 0.7(16)
C27 C28 C29 C30 1.0(15)
C35 C34 C33 C38 0.1(16)
C35 C34 C33 P1 178.7(9)
C33 C34 C35 C36 0.3(18)
C34 C33 C38 C37 0.0(17)
P1 C33 C38 C37 -178.6(9)
N1 C57 C58 C59 177.1(8)
C62 C57 C58 C59 -4.3(13)
N1 C57 C58 C63 -7.1(13)
C62 C57 C58 C63 171.6(8)
N1 C57 C62 C61 -175.8(9)
C58 C57 C62 C61 5.6(13)
N1 C57 C62 C69 4.5(14)
C58 C57 C62 C69 -174.1(8)
C57 C58 C59 C60 -0.9(15)
C63 C58 C59 C60 -176.6(9)
C57 C62 C61 C60 -1.9(15)
C69 C62 C61 C60 177.8(9)
C58 C59 C60 C61 4.6(15)
C58 C59 C60 C66 -178.9(10)
C62 C61 C60 C59 -3.2(15)
C62 C61 C60 C66 -179.8(10)
C59 C58 C63 C65 -24.2(13)
C57 C58 C63 C65 160.1(9)
C59 C58 C63 C64 102.2(10)
C57 C58 C63 C64 -73.6(11)
C61 C62 C69 C71 103.7(11)
C57 C62 C69 C71 -76.6(11)
C61 C62 C69 C70 -19.2(13)
C57 C62 C69 C70 160.5(9)
C59 C60 C66 C68 60.6(15)
C61 C60 C66 C68 -123.1(12)
C59 C60 C66 C67 -66.1(14)
C61 C60 C66 C67 110.3(12)
N2 C72 C77 C76 179.1(9)
C73 C72 C77 C76 -1.4(14)
N2 C72 C77 C78 0.5(14)
C73 C72 C77 C78 180.0(9)
N2 C72 C73 C74 179.5(9)
C77 C72 C73 C74 0.1(14)
N2 C72 C73 C84 1.4(14)
C77 C72 C73 C84 -178.0(9)
C72 C77 C76 C75 3.2(16)
C78 C77 C76 C75 -178.2(10)
C72 C73 C74 C75 -0.4(17)
C84 C73 C74 C75 177.7(11)
C73 C74 C75 C76 1.9(18)
C73 C74 C75 C81 -178.5(11)
C77 C76 C75 C74 -3.3(17)
C77 C76 C75 C81 177.0(11)
C76 C77 C78 C79 98.7(11)
C72 C77 C78 C79 -82.7(11)
C76 C77 C78 C80 -26.2(14)
C72 C77 C78 C80 152.4(9)
C74 C73 C84 C86 -96.4(12)
C72 C73 C84 C86 81.6(13)
C74 C73 C84 C85 29.0(15)
C72 C73 C84 C85 -153.0(10)
C38 C33 P1 N3 74.1(9)
C34 C33 P1 N3 -104.4(9)
C38 C33 P1 C27 -48.7(10)
C34 C33 P1 C27 132.8(8)
C38 C33 P1 C8 -164.1(9)
C34 C33 P1 C8 17.3(9)
C32 C27 P1 N3 35.5(9)
C28 C27 P1 N3 -143.2(8)
C32 C27 P1 C33 160.8(7)
C28 C27 P1 C33 -17.9(9)
C32 C27 P1 C8 -85.8(8)
C28 C27 P1 C8 95.4(9)
C7 C8 P1 N3 -175.6(7)
C9 C8 P1 N3 20.4(10)
C7 C8 P1 C33 59.0(8)
C9 C8 P1 C33 -105.0(9)
C7 C8 P1 C27 -53.0(9)
C9 C8 P1 C27 143.0(9)
C12 C1 P2 N5 15.4(10)
C2 C1 P2 N5 -177.4(6)
C12 C1 P2 C15 140.0(8)
C2 C1 P2 C15 -52.9(8)
C12 C1 P2 C21 -107.8(9)
C2 C1 P2 C21 59.4(8)
C16 C15 P2 N5 34.1(10)
C20 C15 P2 N5 -146.9(9)
C16 C15 P2 C1 -88.7(9)
C20 C15 P2 C1 90.3(9)
C16 C15 P2 C21 156.7(8)
C20 C15 P2 C21 -24.3(10)
C22 C21 P2 N5 74.3(9)
C26 C21 P2 N5 -101.9(8)
C22 C21 P2 C1 -164.1(8)
C26 C21 P2 C1 19.8(9)
C22 C21 P2 C15 -48.6(9)
C26 C21 P2 C15 135.2(8)
C33 P1 N3 C48 -58.8(8)
C27 P1 N3 C48 60.1(8)
C8 P1 N3 C48 -178.7(7)
C33 P1 N3 Lu1 119.7(6)
C27 P1 N3 Lu1 -121.5(6)
C8 P1 N3 Lu1 -0.3(7)
N2 Lu1 N3 C48 -70.1(6)
N1 Lu1 N3 C48 40.2(6)
N4 Lu1 N3 C48 166.9(6)
N5 Lu1 N3 C48 -173.9(15)
N2 Lu1 N3 P1 111.4(6)
N1 Lu1 N3 P1 -138.3(6)
N4 Lu1 N3 P1 -11.6(6)
N5 Lu1 N3 P1 8(2)
C1 P2 N5 C39 -172.1(6)
C15 P2 N5 C39 65.9(8)
C21 P2 N5 C39 -51.8(8)
C1 P2 N5 Lu1 9.8(6)
C15 P2 N5 Lu1 -112.3(5)
C21 P2 N5 Lu1 130.1(5)
N2 Lu1 N5 C39 37.5(6)
N1 Lu1 N5 C39 -72.6(7)
N4 Lu1 N5 C39 160.8(6)
N3 Lu1 N5 C39 141.5(16)
N2 Lu1 N5 P2 -144.4(5)
N1 Lu1 N5 P2 105.5(5)
N4 Lu1 N5 P2 -21.1(5)
N3 Lu1 N5 P2 -40(2)
C11 C12 N4 C9 -0.6(10)
C1 C12 N4 C9 178.0(9)
C11 C12 N4 Lu1 176.6(6)
C1 C12 N4 Lu1 -4.8(13)
C8 C9 N4 C12 178.7(10)
C10 C9 N4 C12 -2.2(10)
C8 C9 N4 Lu1 1.5(14)
C10 C9 N4 Lu1 -179.4(6)
N2 Lu1 N4 C12 105.9(7)
N1 Lu1 N4 C12 -74.2(7)
N3 Lu1 N4 C12 -164.1(7)
N5 Lu1 N4 C12 18.9(7)
N2 Lu1 N4 C9 -77.5(7)
N1 Lu1 N4 C9 102.4(7)
N3 Lu1 N4 C9 12.5(7)
N5 Lu1 N4 C9 -164.4(7)
C22 C23 C24 C25 0(2)
C26 C25 C24 C23 1(2)
C34 C35 C36 C37 -1(2)
C35 C36 C37 C38 1(2)
C33 C38 C37 C36 -1(2)
C43 C44 C39 C40 7.8(15)
C43 C44 C39 N5 -175.8(9)
C41 C40 C39 C44 -6.2(15)
C41 C40 C39 N5 177.3(9)
P2 N5 C39 C44 85.1(10)
Lu1 N5 C39 C44 -96.5(10)
P2 N5 C39 C40 -98.6(10)
Lu1 N5 C39 C40 79.8(10)
C39 C44 C43 C42 -6.7(16)
C41 C42 C43 C44 3.7(16)
C45 C42 C43 C44 -179.8(10)
C43 C42 C41 C40 -2.3(16)
C45 C42 C41 C40 -178.8(10)
C39 C40 C41 C42 3.7(16)
C41 C42 C45 C47 138.5(12)
C43 C42 C45 C47 -37.8(16)
C41 C42 C45 C46 -95.6(13)
C43 C42 C45 C46 88.2(13)
P1 N3 C48 C53 -103.9(10)
Lu1 N3 C48 C53 77.2(10)
P1 N3 C48 C49 79.1(10)
Lu1 N3 C48 C49 -99.8(9)
C49 C48 C53 C52 1.5(15)
N3 C48 C53 C52 -175.7(9)
C51 C52 C53 C48 -2.4(17)
C53 C48 C49 C50 1.2(15)
N3 C48 C49 C50 178.4(9)
C53 C52 C51 C50 0.5(16)
C53 C52 C51 C54 -179.9(10)
C52 C51 C50 C49 2.1(17)
C54 C51 C50 C49 -177.5(10)
C48 C49 C50 C51 -3.0(17)
C4S C3S C2S C1S -173(3)
C2S C3S C4S C5S -174(3)
C52 C51 C54 C55B -97(3)
C50 C51 C54 C55B 82(3)
C52 C51 C54 C56 44.6(19)
C50 C51 C54 C56 -135.8(14)
C52 C51 C54 C55A -66.7(19)
C50 C51 C54 C55A 112.8(18)
C74 C75 C81 C83 66.7(19)
C76 C75 C81 C83 -113.6(16)
C74 C75 C81 C82B -73(2)
C76 C75 C81 C82B 106.7(18)
C74 C75 C81 C82A -34(3)
C76 C75 C81 C82A 146(3)
C62 C57 N1 Lu1 163.0(8)
C58 C57 N1 Lu1 -18.5(17)
N2 Lu1 N1 C57 -151.3(11)
N4 Lu1 N1 C57 28.8(13)
N3 Lu1 N1 C57 114.6(12)
N5 Lu1 N1 C57 -60.2(12)
C77 C72 N2 Lu1 -39.9(15)
C73 C72 N2 Lu1 140.7(9)
N1 Lu1 N2 C72 -139.2(10)
N4 Lu1 N2 C72 40.7(11)
N3 Lu1 N2 C72 -45.0(10)
N5 Lu1 N2 C72 126.0(10)
